data_4087419
loop_
_publ_author_name
'Ito, Jun-ichi'
'Hosokawa, Satomi'
'Khalid, Hairuzana Binti'
'Nishiyama, Hisao'

_publ_section_title
;
 Preparation, Characterization, and Catalytic Reactions of NCN Pincer Iron
 Complexes Containing Stannyl, Silyl, Methyl, and Phenyl Ligands
;
_journal_issue 7
_journal_name_full Organometallics
_journal_page_first 1377
_journal_paper_doi 10.1021/acs.organomet.5b00082
_journal_volume 34
_journal_year 2015
_chemical_formula_sum 'C19 H22 Fe N2 O4'
_chemical_formula_weight 398.24
_space_group_IT_number 14
_space_group_name_Hall '-P 2ybc'
_space_group_name_H-M_alt 'P 1 21/c 1'
_symmetry_cell_setting monoclinic
_symmetry_space_group_name_H-M 'P 1 21/c 1'
_atom_sites_solution_hydrogens geom
_atom_sites_solution_primary direct
_atom_sites_solution_secondary difmap
_audit_creation_method SHELXL-97
_cell_angle_alpha 90.00
_cell_angle_beta 106.653(14)
_cell_angle_gamma 90.00
_cell_formula_units_Z 4
_cell_length_a 14.407(11)
_cell_length_b 11.879(9)
_cell_length_c 11.365(8)
_cell_measurement_reflns_used 3627
_cell_measurement_temperature 153(2)
_cell_measurement_theta_max 28.13
_cell_measurement_theta_min 2.26
_cell_volume 1863(2)
_computing_cell_refinement 'Bruker SMART'
_computing_data_collection 'Bruker SMART'
_computing_data_reduction 'Bruker SAINT'
_computing_molecular_graphics 'Bruker SHELXTL'
_computing_publication_material 'Bruker SHELXTL'
_computing_structure_refinement 'SHELXL-97 (Sheldrick, 1997)'
_computing_structure_solution 'SHELXS-97 (Sheldrick, 1990)'
_diffrn_ambient_temperature 153(2)
_diffrn_detector_area_resol_mean 8.36
_diffrn_measured_fraction_theta_full 0.990
_diffrn_measured_fraction_theta_max 0.990
_diffrn_measurement_device_type 'CCD area detector'
_diffrn_measurement_method 'phi and omega scans'
_diffrn_radiation_monochromator graphite
_diffrn_radiation_source 'fine-focus sealed tube'
_diffrn_radiation_type MoK\a
_diffrn_radiation_wavelength 0.71073
_diffrn_reflns_av_R_equivalents 0.0417
_diffrn_reflns_av_sigmaI/netI 0.0512
_diffrn_reflns_limit_h_max 18
_diffrn_reflns_limit_h_min -19
_diffrn_reflns_limit_k_max 15
_diffrn_reflns_limit_k_min -10
_diffrn_reflns_limit_l_max 15
_diffrn_reflns_limit_l_min -14
_diffrn_reflns_number 11397
_diffrn_reflns_theta_full 28.21
_diffrn_reflns_theta_max 28.21
_diffrn_reflns_theta_min 1.48
_exptl_absorpt_coefficient_mu 0.835
_exptl_absorpt_correction_T_max 1.000000
_exptl_absorpt_correction_T_min 0.505981
_exptl_absorpt_correction_type empirical
_exptl_crystal_colour yellow
_exptl_crystal_density_diffrn 1.419
_exptl_crystal_density_method 'not measured'
_exptl_crystal_description prism
_exptl_crystal_F_000 832
_exptl_crystal_size_max 0.30
_exptl_crystal_size_mid 0.30
_exptl_crystal_size_min 0.20
_refine_diff_density_max 0.786
_refine_diff_density_min -0.267
_refine_diff_density_rms 0.077
_refine_ls_extinction_method none
_refine_ls_goodness_of_fit_ref 1.046
_refine_ls_hydrogen_treatment constr
_refine_ls_matrix_type full
_refine_ls_number_parameters 240
_refine_ls_number_reflns 4537
_refine_ls_number_restraints 0
_refine_ls_restrained_S_all 1.046
_refine_ls_R_factor_all 0.0697
_refine_ls_R_factor_gt 0.0407
_refine_ls_shift/su_max 0.001
_refine_ls_shift/su_mean 0.000
_refine_ls_structure_factor_coef Fsqd
_refine_ls_weighting_details 'calc w=1/[\s^2^(Fo^2^)+(0.0596P)^2^+0.0384P] where P=(Fo^2^+2Fc^2^)/3'
_refine_ls_weighting_scheme calc
_refine_ls_wR_factor_gt 0.0958
_refine_ls_wR_factor_ref 0.1121
_reflns_number_gt 3251
_reflns_number_total 4537
_reflns_threshold_expression >2sigma(I)
_cod_data_source_file om5b00082_si_002.cif
_cod_data_source_block 7a
_cod_depositor_comments
;
The following automatic conversions were performed:

data item '_exptl_absorpt_correction_type' value 'Empirical' was
changed to 'empirical' in accordance with the
/home/saulius/struct/COD-crude-data/automatic-downloads/DataCite-retrospective/ACS/depositions/lib/dictionaries/cif_core.dic
dictionary named 'cif_core.dic' version 2.4.2 last updated on
2011-04-26.

data item '_symmetry_cell_setting' value 'Monoclinic' was changed to
'monoclinic' in accordance with the
/home/saulius/struct/COD-crude-data/automatic-downloads/DataCite-retrospective/ACS/depositions/lib/dictionaries/cif_core.dic
dictionary named 'cif_core.dic' version 2.4.2 last updated on
2011-04-26.

Automatic conversion script
Id: cif_fix_values 6909 2019-04-08 15:41:33Z antanas 
;
_cod_original_cell_volume 1864(2)
_cod_original_sg_symbol_H-M P2(1)/c
_cod_database_code 4087419

loop_
_symmetry_equiv_pos_as_xyz
'x, y, z'
'-x, y+1/2, -z+1/2'
'-x, -y, -z'
'x, -y-1/2, z-1/2'

loop_
_atom_site_label
_atom_site_type_symbol
_atom_site_fract_x
_atom_site_fract_y
_atom_site_fract_z
_atom_site_U_iso_or_equiv
_atom_site_adp_type
_atom_site_occupancy
_atom_site_symmetry_multiplicity
_atom_site_calc_flag
_atom_site_refinement_flags
Fe1 Fe 0.76718(2) 0.02045(3) 0.84009(3) 0.02145(11) Uani 1 1 d .
N1 N 0.68981(13) 0.05198(16) 0.95747(18) 0.0234(4) Uani 1 1 d .
N2 N 0.79395(13) 0.00973(17) 0.67656(19) 0.0253(4) Uani 1 1 d .
O1 O 0.54920(11) 0.11452(15) 0.98362(16) 0.0294(4) Uani 1 1 d .
O2 O 0.73974(12) 0.03874(16) 0.47190(16) 0.0357(4) Uani 1 1 d .
O3 O 0.86854(13) 0.23623(17) 0.90958(18) 0.0411(5) Uani 1 1 d .
O4 O 0.92493(14) -0.11634(19) 0.9954(2) 0.0518(6) Uani 1 1 d .
C1 C 0.64950(15) 0.08019(19) 0.7314(2) 0.0227(5) Uani 1 1 d .
C2 C 0.57354(15) 0.11064(19) 0.7776(2) 0.0235(5) Uani 1 1 d .
C3 C 0.48550(16) 0.1496(2) 0.6985(2) 0.0272(5) Uani 1 1 d .
H3 H 0.4339 0.1717 0.7300 0.033 Uiso 1 1 calc R
C4 C 0.47540(16) 0.1551(2) 0.5736(2) 0.0303(6) Uani 1 1 d .
H4 H 0.4162 0.1816 0.5199 0.036 Uiso 1 1 calc R
C5 C 0.54984(16) 0.1228(2) 0.5247(2) 0.0280(5) Uani 1 1 d .
H5 H 0.5415 0.1258 0.4387 0.034 Uiso 1 1 calc R
C6 C 0.63700(15) 0.0858(2) 0.6059(2) 0.0240(5) Uani 1 1 d .
C7 C 0.60360(15) 0.09210(19) 0.9085(2) 0.0234(5) Uani 1 1 d .
C8 C 0.61168(18) 0.0939(2) 1.1083(2) 0.0316(5) Uani 1 1 d .
H8A H 0.5801 0.0415 1.1526 0.038 Uiso 1 1 calc R
H8B H 0.6261 0.1652 1.1551 0.038 Uiso 1 1 calc R
C9 C 0.70568(17) 0.0414(2) 1.0922(2) 0.0262(5) Uani 1 1 d .
C10 C 0.79485(19) 0.1083(3) 1.1604(2) 0.0398(7) Uani 1 1 d .
H10A H 0.8527 0.0737 1.1470 0.060 Uiso 1 1 calc R
H10B H 0.8006 0.1085 1.2484 0.060 Uiso 1 1 calc R
H10C H 0.7887 0.1859 1.1298 0.060 Uiso 1 1 calc R
C11 C 0.7148(2) -0.0820(2) 1.1289(3) 0.0358(6) Uani 1 1 d .
H11A H 0.6569 -0.1228 1.0818 0.054 Uiso 1 1 calc R
H11B H 0.7212 -0.0887 1.2168 0.054 Uiso 1 1 calc R
H11C H 0.7722 -0.1142 1.1118 0.054 Uiso 1 1 calc R
C12 C 0.72504(17) 0.0441(2) 0.5827(2) 0.0264(5) Uani 1 1 d .
C13 C 0.8332(2) -0.0163(3) 0.4921(3) 0.0474(8) Uani 1 1 d .
H13A H 0.8751 0.0272 0.4532 0.057 Uiso 1 1 calc R
H13B H 0.8247 -0.0931 0.4567 0.057 Uiso 1 1 calc R
C14 C 0.87869(18) -0.0214(2) 0.6331(2) 0.0329(6) Uani 1 1 d .
C15 C 0.95615(19) 0.0687(3) 0.6761(3) 0.0465(7) Uani 1 1 d .
H15A H 0.9288 0.1425 0.6468 0.070 Uiso 1 1 calc R
H15B H 1.0106 0.0526 0.6432 0.070 Uiso 1 1 calc R
H15C H 0.9790 0.0690 0.7660 0.070 Uiso 1 1 calc R
C16 C 0.9163(2) -0.1372(3) 0.6760(3) 0.0479(8) Uani 1 1 d .
H16A H 0.9484 -0.1354 0.7646 0.072 Uiso 1 1 calc R
H16B H 0.9629 -0.1608 0.6326 0.072 Uiso 1 1 calc R
H16C H 0.8622 -0.1905 0.6587 0.072 Uiso 1 1 calc R
C17 C 0.69579(19) -0.1325(2) 0.8022(2) 0.0332(6) Uani 1 1 d .
H17A H 0.7350 -0.1912 0.8537 0.050 Uiso 1 1 calc R
H17B H 0.6855 -0.1514 0.7155 0.050 Uiso 1 1 calc R
H17C H 0.6331 -0.1272 0.8195 0.050 Uiso 1 1 calc R
C18 C 0.82845(16) 0.1535(2) 0.8786(2) 0.0256(5) Uani 1 1 d .
C19 C 0.86517(17) -0.0602(2) 0.9348(2) 0.0313(6) Uani 1 1 d .

loop_
_atom_site_aniso_label
_atom_site_aniso_U_11
_atom_site_aniso_U_22
_atom_site_aniso_U_33
_atom_site_aniso_U_23
_atom_site_aniso_U_13
_atom_site_aniso_U_12
Fe1 0.01692(15) 0.02460(18) 0.02116(18) 0.00012(14) 0.00278(12) 0.00121(13)
N1 0.0208(9) 0.0239(10) 0.0236(10) 0.0004(8) 0.0034(7) -0.0004(7)
N2 0.0206(9) 0.0281(11) 0.0271(11) -0.0004(8) 0.0068(8) 0.0019(8)
O1 0.0269(8) 0.0333(10) 0.0301(9) -0.0008(8) 0.0114(7) 0.0039(7)
O2 0.0316(9) 0.0526(13) 0.0227(9) 0.0007(8) 0.0077(7) 0.0054(8)
O3 0.0381(10) 0.0365(11) 0.0437(12) 0.0002(9) 0.0039(9) -0.0084(9)
O4 0.0406(11) 0.0647(15) 0.0474(13) 0.0179(11) 0.0080(9) 0.0242(11)
C1 0.0189(10) 0.0213(12) 0.0251(12) 0.0009(9) 0.0018(9) -0.0002(9)
C2 0.0202(10) 0.0212(11) 0.0275(12) -0.0002(9) 0.0041(9) 0.0005(9)
C3 0.0191(10) 0.0256(12) 0.0349(13) 0.0019(10) 0.0046(9) 0.0025(9)
C4 0.0205(10) 0.0279(13) 0.0362(14) 0.0061(11) -0.0021(10) 0.0017(9)
C5 0.0280(12) 0.0294(13) 0.0218(12) 0.0019(10) -0.0004(9) -0.0015(10)
C6 0.0215(10) 0.0231(12) 0.0257(12) -0.0019(9) 0.0042(9) -0.0028(9)
C7 0.0211(10) 0.0203(11) 0.0294(12) -0.0027(9) 0.0082(9) -0.0015(8)
C8 0.0343(12) 0.0344(14) 0.0277(13) -0.0013(11) 0.0117(10) 0.0024(11)
C9 0.0266(11) 0.0310(14) 0.0206(12) -0.0004(9) 0.0061(9) -0.0017(9)
C10 0.0364(14) 0.0518(18) 0.0277(14) -0.0057(12) 0.0036(11) -0.0102(13)
C11 0.0426(14) 0.0316(15) 0.0362(15) 0.0082(11) 0.0159(12) 0.0071(11)
C12 0.0268(11) 0.0284(13) 0.0233(12) 0.0000(9) 0.0064(9) -0.0002(9)
C13 0.0385(15) 0.074(2) 0.0305(15) -0.0025(15) 0.0112(12) 0.0155(15)
C14 0.0278(12) 0.0446(15) 0.0276(13) -0.0003(12) 0.0102(10) 0.0094(11)
C15 0.0293(13) 0.063(2) 0.0527(19) -0.0008(16) 0.0207(13) -0.0019(14)
C16 0.0481(16) 0.0487(18) 0.0523(19) 0.0016(15) 0.0230(14) 0.0189(14)
C17 0.0365(13) 0.0289(14) 0.0338(14) -0.0029(11) 0.0097(11) -0.0024(11)
C18 0.0218(10) 0.0342(14) 0.0200(11) 0.0013(10) 0.0045(9) 0.0027(10)
C19 0.0272(11) 0.0389(15) 0.0282(13) 0.0045(11) 0.0088(10) 0.0055(11)

loop_
_atom_type_symbol
_atom_type_description
_atom_type_scat_dispersion_real
_atom_type_scat_dispersion_imag
_atom_type_scat_source
C C 0.0033 0.0016 'International Tables Vol C Tables 4.2.6.8 and 6.1.1.4'
H H 0.0000 0.0000 'International Tables Vol C Tables 4.2.6.8 and 6.1.1.4'
N N 0.0061 0.0033 'International Tables Vol C Tables 4.2.6.8 and 6.1.1.4'
O O 0.0106 0.0060 'International Tables Vol C Tables 4.2.6.8 and 6.1.1.4'
Fe Fe 0.3463 0.8444 'International Tables Vol C Tables 4.2.6.8 and 6.1.1.4'

loop_
_geom_angle_atom_site_label_1
_geom_angle_atom_site_label_2
_geom_angle_atom_site_label_3
_geom_angle
C19 Fe1 C18 94.40(12)
C19 Fe1 C1 169.15(11)
C18 Fe1 C1 96.45(11)
C19 Fe1 N1 101.13(11)
C18 Fe1 N1 90.10(10)
C1 Fe1 N1 78.62(11)
C19 Fe1 N2 101.27(11)
C18 Fe1 N2 93.99(10)
C1 Fe1 N2 78.27(10)
N1 Fe1 N2 156.84(8)
C19 Fe1 C17 85.10(12)
C18 Fe1 C17 177.86(11)
C1 Fe1 C17 84.05(11)
N1 Fe1 C17 87.96(10)
N2 Fe1 C17 88.14(10)
C7 N1 C9 108.6(2)
C7 N1 Fe1 115.46(17)
C9 N1 Fe1 135.97(15)
C12 N2 C14 108.2(2)
C12 N2 Fe1 115.90(17)
C14 N2 Fe1 135.75(16)
C7 O1 C8 105.87(18)
C12 O2 C13 105.20(19)
C6 C1 C2 119.5(2)
C6 C1 Fe1 120.57(18)
C2 C1 Fe1 119.82(18)
C1 C2 C3 120.5(2)
C1 C2 C7 108.29(19)
C3 C2 C7 131.2(2)
C4 C3 C2 118.8(2)
C3 C4 C5 121.9(2)
C4 C5 C6 118.0(2)
C1 C6 C5 121.4(2)
C1 C6 C12 107.9(2)
C5 C6 C12 130.7(2)
N1 C7 O1 117.5(2)
N1 C7 C2 117.8(2)
O1 C7 C2 124.7(2)
O1 C8 C9 105.57(19)
N1 C9 C11 109.9(2)
N1 C9 C10 109.8(2)
C11 C9 C10 111.7(2)
N1 C9 C8 101.90(18)
C11 C9 C8 111.5(2)
C10 C9 C8 111.6(2)
N2 C12 O2 118.0(2)
N2 C12 C6 117.4(2)
O2 C12 C6 124.7(2)
O2 C13 C14 106.2(2)
N2 C14 C16 111.9(2)
N2 C14 C15 108.3(2)
C16 C14 C15 112.0(2)
N2 C14 C13 100.9(2)
C16 C14 C13 112.1(3)
C15 C14 C13 111.0(3)
O3 C18 Fe1 176.2(2)
O4 C19 Fe1 176.6(3)

loop_
_geom_bond_atom_site_label_1
_geom_bond_atom_site_label_2
_geom_bond_distance
Fe1 C19 1.789(3)
Fe1 C18 1.802(3)
Fe1 C1 1.924(2)
Fe1 N1 2.004(2)
Fe1 N2 2.007(2)
Fe1 C17 2.071(3)
N1 C7 1.298(3)
N1 C9 1.487(3)
N2 C12 1.298(3)
N2 C14 1.489(3)
O1 C7 1.341(3)
O1 C8 1.466(3)
O2 C12 1.337(3)
O2 C13 1.454(3)
O3 C18 1.143(3)
O4 C19 1.149(3)
C1 C6 1.388(4)
C1 C2 1.391(3)
C2 C3 1.406(3)
C2 C7 1.442(4)
C3 C4 1.386(4)
C4 C5 1.396(4)
C5 C6 1.399(3)
C6 C12 1.455(3)
C8 C9 1.549(3)
C9 C11 1.520(4)
C9 C10 1.521(3)
C13 C14 1.549(4)
C14 C16 1.507(4)
C14 C15 1.522(4)
